data_2013502
loop_
_publ_author_name
'Zakaria, Choudhury M.'
'Ferguson, George'
'Lough, Alan J.'
'Glidewell, Christopher'

_publ_section_title
;
 Adducts of hexamethylenetetramine with ferrocenecarboxylic acid and
 ferrocene-1,1'-dicarboxylic acid: multiple disorder in space groups
 <i>Fmm</i>2 and <i>Cmcm</i>
;
_journal_issue 7
_journal_name_full 'Acta Crystallographica Section C'
_journal_page_first m271
_journal_page_last m274
_journal_paper_doi 10.1107/S010827010301031X
_journal_volume 59
_journal_year 2003
_chemical_formula_iupac '(C6 H14 N4) [Fe (C5 H5) (C6 H4 O2)]2'
_chemical_formula_moiety 'C6 H14 N4 2+, 2C11 H9 Fe O2 1-'
_chemical_formula_sum 'C28 H32 Fe2 N4 O4'
_chemical_formula_weight 600.28
_chemical_name_systematic
;
Hexamethylenetetramine--ferrocenecarboxylic acid (1/2)
;
_space_group_IT_number 42
_symmetry_cell_setting orthorhombic
_symmetry_space_group_name_Hall 'F 2 -2'
_symmetry_space_group_name_H-M 'F m m 2'
_atom_sites_solution_hydrogens geom
_atom_sites_solution_primary direct
_atom_sites_solution_secondary difmap
_cell_angle_alpha 90.00
_cell_angle_beta 90.00
_cell_angle_gamma 90.00
_cell_formula_units_Z 4
_cell_length_a 9.9496(8)
_cell_length_b 36.295(3)
_cell_length_c 7.0643(6)
_cell_measurement_reflns_used 1351
_cell_measurement_temperature 150.0(10)
_cell_measurement_theta_max 27.40
_cell_measurement_theta_min 2.55
_cell_volume 2551.1(4)
_computing_cell_refinement 'DENZO-SMN (Otwinowski & Minor, 1997)'
_computing_data_collection 'KappaCCD Server Software (Nonius, 1997)'
_computing_data_reduction DENZO-SMN
_computing_molecular_graphics 'PLATON (Spek, 2003)'
_computing_publication_material 'SHELXL97 and PRPKAPPA (Ferguson, 1999)'
_computing_structure_refinement 'SHELXL97 (Sheldrick, 1997)'
_computing_structure_solution 'SHELXS97 (Sheldrick, 1997)'
_diffrn_ambient_temperature 150.0(10)
_diffrn_measured_fraction_theta_full 0.990
_diffrn_measured_fraction_theta_max 0.970
_diffrn_measurement_device_type 'Nonius KappaCCD'
_diffrn_measurement_method '\f scans, and \w scans with \k offsets'
_diffrn_radiation_monochromator graphite
_diffrn_radiation_source 'fine-focus sealed X-ray tube'
_diffrn_radiation_type 'Mo K\a'
_diffrn_radiation_wavelength 0.71073
_diffrn_reflns_av_R_equivalents 0.055
_diffrn_reflns_av_sigmaI/netI 0.0880
_diffrn_reflns_limit_h_max 12
_diffrn_reflns_limit_h_min -12
_diffrn_reflns_limit_k_max 45
_diffrn_reflns_limit_k_min -46
_diffrn_reflns_limit_l_max 8
_diffrn_reflns_limit_l_min -8
_diffrn_reflns_number 2539
_diffrn_reflns_theta_full 27.00
_diffrn_reflns_theta_max 27.40
_diffrn_reflns_theta_min 2.55
_diffrn_standards_decay_% 0
_exptl_absorpt_coefficient_mu 1.181
_exptl_absorpt_correction_T_max 0.775
_exptl_absorpt_correction_T_min 0.709
_exptl_absorpt_correction_type multi-scan
_exptl_absorpt_process_details '(DENZO-SMN; Otwinowski & Minor, 1997)'
_exptl_crystal_colour orange
_exptl_crystal_density_diffrn 1.563
_exptl_crystal_density_method 'not measured'
_exptl_crystal_description block
_exptl_crystal_F_000 1248
_exptl_crystal_size_max 0.28
_exptl_crystal_size_mid 0.26
_exptl_crystal_size_min 0.22
_refine_diff_density_max 0.395
_refine_diff_density_min -0.319
_refine_ls_abs_structure_details 'Flack (1983), 507 Friedel pairs'
_refine_ls_abs_structure_Flack 0.33(4)
_refine_ls_extinction_coef 0.0031(6)
_refine_ls_extinction_expression Fc^*^=kFc[1+0.001xFc^2^\l^3^/sin(2\q)]^-1/4^
_refine_ls_extinction_method SHELXL97
_refine_ls_goodness_of_fit_ref 1.063
_refine_ls_hydrogen_treatment constr
_refine_ls_matrix_type full
_refine_ls_number_parameters 129
_refine_ls_number_reflns 1351
_refine_ls_number_restraints 1
_refine_ls_restrained_S_all 1.063
_refine_ls_R_factor_all 0.0540
_refine_ls_R_factor_gt 0.0442
_refine_ls_shift/su_max <0.001
_refine_ls_shift/su_mean 0.000
_refine_ls_structure_factor_coef Fsqd
_refine_ls_weighting_details 'w = 1/[\s^2^(Fo^2^)^2^+2.01P] where P = (Fo^2^+2Fc^2^)/3'
_refine_ls_weighting_scheme calc
_refine_ls_wR_factor_gt 0.0948
_refine_ls_wR_factor_ref 0.0994
_reflns_number_gt 1197
_reflns_number_total 1351
_reflns_threshold_expression I>2\s(I)
_cod_data_source_file sk1641.cif
_cod_data_source_block I
_cod_database_code 2013502
_cod_database_fobs_code 2013502

loop_
_symmetry_equiv_pos_as_xyz
'x, y, z'
'-x, -y, z'
'-x, y, z'
'x, -y, z'
'x, y+1/2, z+1/2'
'-x, -y+1/2, z+1/2'
'-x, y+1/2, z+1/2'
'x, -y+1/2, z+1/2'
'x+1/2, y, z+1/2'
'-x+1/2, -y, z+1/2'
'-x+1/2, y, z+1/2'
'x+1/2, -y, z+1/2'
'x+1/2, y+1/2, z'
'-x+1/2, -y+1/2, z'
'-x+1/2, y+1/2, z'
'x+1/2, -y+1/2, z'

loop_
_atom_site_label
_atom_site_fract_x
_atom_site_fract_y
_atom_site_fract_z
_atom_site_U_iso_or_equiv
_atom_site_adp_type
_atom_site_calc_flag
_atom_site_refinement_flags
_atom_site_occupancy
_atom_site_disorder_assembly
_atom_site_disorder_group
_atom_site_type_symbol
Fe1 0.5000 0.167884(17) 0.44306(13) 0.0281(2) Uani d S 1 . . Fe
O1 0.6105(4) 0.08161(9) 0.1745(6) 0.0835(14) Uani d . 1 . . O
C11 0.5000 0.11197(12) 0.4231(13) 0.0264(12) Uani d S 1 . . C
C12 0.3854(4) 0.12447(12) 0.5256(7) 0.0456(11) Uani d . 1 . . C
C13 0.4294(5) 0.14382(13) 0.6827(8) 0.0660(15) Uani d . 1 . . C
C14 0.5000 0.09063(14) 0.2478(9) 0.0510(18) Uani d S 1 . . C
C21 0.5496(15) 0.1897(3) 0.1825(15) 0.050(7) Uani d PG 0.50 . . C
C22 0.6262(8) 0.2067(4) 0.322(2) 0.061(7) Uani d PG 0.50 . . C
C23 0.5388(8) 0.2228(2) 0.4514(19) 0.069(12) Uani d PG 0.50 . . C
C24 0.4081(13) 0.2157(5) 0.392(2) 0.072(9) Uani d PG 0.50 . . C
C25 0.4147(18) 0.1952(3) 0.2257(15) 0.049(5) Uani d PG 0.50 . . C
N1 0.5299(4) 0.03214(14) -0.1017(7) 0.0229(18) Uani d P 0.50 . 1 N
N2 0.3812(6) 0.00777(17) -0.3445(9) 0.032(2) Uani d P 0.50 . 1 N
C1A 0.4104(9) 0.0399(2) -0.2211(12) 0.0312(18) Uani d P 0.50 . 1 C
C1B 0.3548(9) 0.0241(2) -0.2294(12) 0.0331(19) Uani d P 0.50 . 2 C
C2 0.5000 0.0000 0.0156(11) 0.0281(16) Uani d S 1 . . C
C3 0.5000 0.0000 -0.4601(11) 0.0399(18) Uani d S 1 . . C
H12 0.2942 0.1202 0.4918 0.055 Uiso calc R 1 . . H
H13 0.3736 0.1552 0.7749 0.079 Uiso calc R 1 . . H
H21 0.5868 0.1764 0.0793 0.060 Uiso calc PR 0.50 . . H
H22 0.7216 0.2063 0.3272 0.073 Uiso calc PR 0.50 . . H
H23 0.5737 0.2355 0.5581 0.083 Uiso calc PR 0.50 . . H
H24 0.3336 0.2265 0.4554 0.086 Uiso calc PR 0.50 . . H
H25 0.3375 0.1893 0.1529 0.059 Uiso calc PR 0.50 . . H
H1 0.5492 0.0524 -0.0257 0.027 Uiso calc PR 0.50 . 1 H
H11A 0.3319 0.0450 -0.1393 0.037 Uiso calc PR 0.50 . 1 H
H11B 0.4275 0.0619 -0.3002 0.037 Uiso calc PR 0.50 . 1 H
H11C 0.2730 0.0198 -0.1527 0.040 Uiso calc PR 0.50 . 2 H
H11D 0.3380 0.0456 -0.3121 0.040 Uiso calc PR 0.50 . 2 H
H2A 0.5780 -0.0054 0.0979 0.034 Uiso calc PR 0.25 . 1 H
H2B 0.4220 0.0054 0.0979 0.034 Uiso calc PR 0.25 . 1 H
H3A 0.5187 0.0214 -0.5426 0.048 Uiso calc PR 0.25 . 1 H
H3B 0.4813 -0.0214 -0.5426 0.048 Uiso calc PR 0.25 . 1 H

loop_
_atom_site_aniso_label
_atom_site_aniso_U_11
_atom_site_aniso_U_22
_atom_site_aniso_U_33
_atom_site_aniso_U_12
_atom_site_aniso_U_13
_atom_site_aniso_U_23
Fe1 0.0345(4) 0.0219(3) 0.0280(4) 0.000 0.000 -0.0018(5)
O1 0.108(3) 0.049(2) 0.093(3) -0.0305(19) 0.064(3) -0.037(2)
C11 0.031(2) 0.022(2) 0.026(4) 0.000 0.000 0.004(3)
C12 0.039(2) 0.030(2) 0.067(3) 0.0005(17) 0.0148(18) 0.0083(19)
C13 0.117(4) 0.040(3) 0.041(2) 0.001(2) 0.036(3) -0.002(2)
C14 0.098(5) 0.015(3) 0.040(4) 0.000 0.000 0.001(2)
C21 0.083(18) 0.036(5) 0.031(5) -0.002(5) 0.004(6) 0.007(4)
C22 0.024(5) 0.054(11) 0.10(2) -0.014(6) 0.008(8) 0.044(12)
C23 0.12(3) 0.018(3) 0.075(7) -0.006(4) -0.015(14) -0.004(7)
C24 0.064(14) 0.076(15) 0.076(15) 0.040(15) 0.032(15) 0.028(10)
C25 0.042(8) 0.054(10) 0.051(10) -0.016(9) -0.013(10) 0.016(7)
N1 0.020(5) 0.024(3) 0.024(4) -0.0047(18) -0.004(2) 0.0002(18)
N2 0.051(3) 0.024(7) 0.021(3) -0.004(3) -0.007(2) -0.001(3)
C1A 0.043(5) 0.023(4) 0.027(4) 0.002(3) -0.008(4) -0.001(3)
C1B 0.036(5) 0.034(5) 0.029(5) 0.006(4) -0.013(4) 0.003(4)
C2 0.038(4) 0.027(4) 0.020(3) 0.000 0.000 0.000
C3 0.061(5) 0.033(4) 0.025(4) 0.000 0.000 0.000

loop_
_atom_type_symbol
_atom_type_description
_atom_type_scat_dispersion_real
_atom_type_scat_dispersion_imag
_atom_type_scat_source
C C 0.0033 0.0016 'International Tables Vol C Tables 4.2.6.8 and 6.1.1.4'
H H 0.0000 0.0000 'International Tables Vol C Tables 4.2.6.8 and 6.1.1.4'
Fe Fe 0.3463 0.8444 'International Tables Vol C Tables 4.2.6.8 and 6.1.1.4'
N N 0.0061 0.0033 'International Tables Vol C Tables 4.2.6.8 and 6.1.1.4'
O O 0.0106 0.0060 'International Tables Vol C Tables 4.2.6.8 and 6.1.1.4'

loop_
_geom_angle_atom_site_label_1
_geom_angle_atom_site_label_2
_geom_angle_atom_site_label_3
_geom_angle_site_symmetry_1
_geom_angle_site_symmetry_3
_geom_angle
_geom_angle_publ_flag
C12 C11 C12 3_655 . 106.3(7) no
C12 C11 C14 3_655 . 126.8(4) no
C12 C11 C14 . . 126.8(4) no
C13 C12 C11 . . 108.4(5) no
C13 C12 H12 . . 125.8 no
C11 C12 H12 . . 125.8 no
C12 C13 C13 . 3_655 108.4(3) no
C12 C13 H13 . . 125.8 no
C13 C13 H13 3_655 . 125.8 no
O1 C14 O1 3_655 . 121.7(6) no
O1 C14 C11 3_655 . 119.1(3) no
O1 C14 C11 . . 119.1(3) no
C22 C21 C25 . . 108.0 no
C22 C21 H21 . . 123.8 no
C25 C21 H21 . . 128.2 no
C21 C22 C23 . . 108.0 no
C21 C22 H22 . . 124.7 no
C23 C22 H22 . . 127.3 no
C24 C23 C22 . . 108.0 no
C24 C23 H23 . . 132.2 no
C22 C23 H23 . . 119.8 no
C23 C24 C25 . . 108.0 no
C23 C24 H24 . . 120.7 no
C25 C24 H24 . . 131.0 no
C24 C25 C21 . . 108.0 no
C24 C25 H25 . . 122.7 no
C21 C25 H25 . . 128.9 no
C2 N1 C1A . . 108.1(5) no
C2 N1 C1B . 3_655 110.1(5) no
C1A N1 C1B . 3_655 108.0(5) no
C2 N1 H1 . . 110.2 no
C1A N1 H1 . . 110.2 no
C1B N1 H1 3_655 . 110.2 no
C3 N2 C1A . . 108.7(5) no
C1A N2 C1A . 4 113.7(7) no
N2 C1A N1 . . 110.0(6) no
N2 C1A H11A . . 109.7 no
N1 C1A H11A . . 109.7 no
N2 C1A H11B . . 109.7 no
N1 C1A H11B . . 109.7 no
H11A C1A H11B . . 108.2 no
N2 C1B N1 4 3_655 111.0(6) no
N2 C1B H11C 4 . 109.4 no
N1 C1B H11C 3_655 . 109.4 no
N2 C1B H11D 4 . 109.4 no
N1 C1B H11D 3_655 . 109.4 no
H11C C1B H11D . . 108.0 no
N1 C2 N1 2_655 . 110.9(6) no
N1 C2 H2A 2_655 . 109.5 no
N1 C2 H2A . . 109.5 no
N1 C2 H2B 2_655 . 109.5 no
N1 C2 H2B . . 109.5 no
H2A C2 H2B . . 108.0 no
N2 C3 N2 . 2_655 112.2(7) no
N2 C3 H3A . . 109.2 no
N2 C3 H3A 2_655 . 109.2 no
N2 C3 H3B . . 109.2 no
N2 C3 H3B 2_655 . 109.2 no
H3A C3 H3B . . 107.9 no

loop_
_geom_bond_atom_site_label_1
_geom_bond_atom_site_label_2
_geom_bond_site_symmetry_2
_geom_bond_distance
_geom_bond_publ_flag
Fe1 C24 . 1.995(17) no
Fe1 C25 . 2.016(12) no
Fe1 C13 . 2.030(5) no
Fe1 C23 . 2.031(8) no
Fe1 C12 . 2.031(4) no
Fe1 C11 . 2.034(5) no
Fe1 C21 . 2.063(11) no
O1 C14 . 1.258(5) no
C11 C12 . 1.425(7) no
C11 C14 . 1.461(10) no
C12 C13 . 1.385(7) no
C12 H12 . 0.95 no
C13 C13 3_655 1.405(11) no
C13 H13 . 0.95 no
C14 O1 3_655 1.258(5) no
C21 C22 . 1.391(9) no
C21 C25 . 1.391(9) no
C21 H21 . 0.95 no
C22 C23 . 1.391(9) no
C22 H22 . 0.95 no
C23 C24 . 1.391(9) no
C23 H23 . 0.95 no
C24 C25 . 1.391(9) no
C24 H24 . 0.95 no
C25 H25 . 0.95 no
N1 C1A . 1.484(10) y
N1 C1B 3_655 1.489(9) y
N1 C2 . 1.461(7) y
N1 H1 . 0.93 no
N2 C1A . 1.484(10) y
N2 C1B 4_555 1.438(10) y
N2 C3 . 1.465(8) y
C1A H11A . 0.99 no
C1A H11B . 0.99 no
C1B N2 4 1.438(10) no
C1B N1 3_655 1.489(9) no
C1B H11C . 0.99 no
C1B H11D . 0.99 no
C2 N1 2_655 1.461(7) no
C2 H2A . 0.99 no
C2 H2B . 0.99 no
C3 N2 2_655 1.465(8) no
C3 H3A . 0.99 no
C3 H3B . 0.99 no

loop_
_geom_hbond_atom_site_label_D
_geom_hbond_atom_site_label_H
_geom_hbond_atom_site_label_A
_geom_hbond_distance_DH
_geom_hbond_distance_HA
_geom_hbond_distance_DA
_geom_hbond_angle_DHA
_geom_hbond_publ_flag
N1 H1 O1 0.93 1.87 2.770(6) 162 yes
